data_9008265
loop_
_publ_author_name
'Koyama, K.'
'Takeuchi, Y.'

_publ_section_title
;
 Clinoptilolite: The distribution of potassium atoms
 and its role in thermal stability
 Note: z(O3) corrected
;
_journal_name_full 'Zeitschrift fur Kristallographie'
_journal_page_first 216
_journal_page_last 239
_journal_paper_doi 10.1524/zkri.1977.145.3-4.216
_journal_volume 145
_journal_year 1977
_chemical_compound_source 'Agoura, California, USA'
_chemical_formula_sum 'Al3.08 Ca0.62 H30 K0.88 Mg0.1 Na0.92 O46.66 Si14.92'
_chemical_name_mineral Clinoptilolite-Ca
_space_group_IT_number 12
_symmetry_space_group_name_Hall '-C 2y'
_symmetry_space_group_name_H-M 'C 1 2/m 1'
_cell_angle_alpha 90
_cell_angle_beta 116.40
_cell_angle_gamma 90
_cell_formula_units_Z 2
_cell_length_a 17.6620
_cell_length_b 17.911
_cell_length_c 7.407
_cell_volume 2098.797
_database_code_amcsd 0010793
_exptl_crystal_density_diffrn 2.155
_cod_original_cell_volume 2098.796
_cod_original_formula_sum 'Na.92 Ca.62 K.88 Mg.1 (Si14.92 Al3.08) O46.66 H30'
_cod_database_code 9008265

loop_
_space_group_symop_operation_xyz
x,y,z
1/2+x,1/2+y,z
x,-y,z
1/2+x,1/2-y,z
-x,y,-z
1/2-x,1/2+y,-z
-x,-y,-z
1/2-x,1/2-y,-z

loop_
_atom_site_aniso_label
_atom_site_aniso_U_11
_atom_site_aniso_U_22
_atom_site_aniso_U_33
_atom_site_aniso_U_12
_atom_site_aniso_U_13
_atom_site_aniso_U_23
Na1 0.10524 0.02438 0.07983 0.00000 0.04201 0.00000
Ca1 0.10524 0.02438 0.07983 0.00000 0.04201 0.00000
Na2 0.02536 0.03088 0.05240 0.00000 0.00798 0.00000
Ca2 0.02536 0.03088 0.05240 0.00000 0.00798 0.00000
K3 0.10777 0.03088 0.08808 0.00000 0.07338 0.00000
Si1 0.01344 0.01674 0.01338 0.00014 0.00851 0.00193
Al1 0.01344 0.01674 0.01338 0.00014 0.00851 0.00193
Si2 0.01598 0.01186 0.01561 0.00043 0.00861 0.00048
Al2 0.01598 0.01186 0.01561 0.00043 0.00861 0.00048
Si3 0.01547 0.01414 0.01226 0.00100 0.00936 0.00030
Al3 0.01547 0.01414 0.01226 0.00100 0.00936 0.00030
Si4 0.01369 0.01625 0.01360 -0.00215 0.00808 -0.00012
Al4 0.01369 0.01625 0.01360 -0.00215 0.00808 -0.00012
Si5 0.01433 0.01641 0.01293 0.00000 0.00744 0.00000
Al5 0.01433 0.01641 0.01293 0.00000 0.00744 0.00000
O1 0.04057 0.01788 0.03256 0.00000 0.01648 0.00000
O2 0.04057 0.02925 0.03679 0.00000 0.02871 -0.00722
O3 0.05198 0.03088 0.02966 -0.00287 0.02925 0.00120
O4 0.03423 0.03250 0.02052 0.01148 0.00957 0.00301
O5 0.03804 0.03901 0.03769 0.00000 0.02978 0.00000
O6 0.01775 0.02438 0.03389 0.00000 0.01276 0.00060
O7 0.03804 0.03413 0.03546 0.01435 0.00904 0.01445
O8 0.02789 0.03738 0.02297 0.00144 0.00585 -0.01264
O9 0.02155 0.02600 0.03969 -0.00861 0.01329 -0.01084
O10 0.02789 0.02600 0.03925 -0.00861 0.01595 -0.00060

loop_
_atom_site_label
_atom_site_fract_x
_atom_site_fract_y
_atom_site_fract_z
_atom_site_occupancy
_atom_site_U_iso_or_equiv
_atom_site_type_symbol
_atom_site_attached_hydrogens
Na1 0.14280 0.00000 0.66700 0.36000 ? Na 0
Ca1 0.14280 0.00000 0.66700 0.06000 ? Ca 0
Na2 0.03930 0.50000 0.21000 0.10000 ? Na 0
Ca2 0.03930 0.50000 0.21000 0.25000 ? Ca 0
K3 0.24130 0.50000 0.04900 0.44000 ? K 0
Mg4 0.00000 0.00000 0.50000 0.10000 0.01393 Mg 0
Si1 0.17906 0.16943 0.09630 0.83000 ? Si 0
Al1 0.17906 0.16943 0.09630 0.17000 ? Al 0
Si2 0.21334 0.41099 0.50400 0.69000 ? Si 0
Al2 0.21334 0.41099 0.50400 0.31000 ? Al 0
Si3 0.20846 0.19034 0.71530 0.87000 ? Si 0
Al3 0.20846 0.19034 0.71530 0.13000 ? Al 0
Si4 0.06623 0.29837 0.41480 0.89000 ? Si 0
Al4 0.06623 0.29837 0.41480 0.11000 ? Al 0
Si5 0.00000 0.21651 0.00000 0.90000 ? Si 0
Al5 0.00000 0.21651 0.00000 0.10000 ? Al 0
O1 0.19590 0.50000 0.45740 1.00000 ? O 0
O2 0.23360 0.12040 0.61440 1.00000 ? O 0
O3 0.18500 0.15510 0.88590 1.00000 ? O 0
O4 0.23330 0.10410 0.25090 1.00000 ? O 0
O5 0.00000 0.32320 0.50000 1.00000 ? O 0
O6 0.08080 0.16270 0.05550 1.00000 ? O 0
O7 0.12680 0.23170 0.54920 1.00000 ? O 0
O8 0.01220 0.27020 0.18560 1.00000 ? O 0
O9 0.21230 0.25200 0.18600 1.00000 ? O 0
O10 0.11880 0.37180 0.41480 1.00000 ? O 0
Wat1 0.21100 0.50000 -0.03300 0.38000 0.07852 O 2
Wat2 0.08400 0.00000 0.88800 0.44000 0.18491 O 2
Wat3 0.07770 0.42060 0.96400 1.00000 0.12032 O 2
Wat4 0.00000 0.50000 0.50000 1.00000 0.09372 O 2
Wat5 0.00000 0.09500 0.50000 0.76000 0.27990 O 2
Wat6 0.07300 0.00000 0.24900 0.83000 0.24190 O 2
Wat7 0.09600 0.00000 0.75600 0.42000 0.12918 O 2

loop_
_cod_changelog_entry_id
_cod_changelog_entry_author
_cod_changelog_entry_date
_cod_changelog_entry_text
1
;cod-tools version 3.8.0
Id: cif_guess_AMCSD_atom_types 9581 2023-05-17 12:35:41Z saulius
;
2023-05-18T11:39:59+03:00
;Derived atom types and hydrogen counts
from atom names that follow the AMCSD naming convention
(Wat == water, O-H == hydroxyl).
;

loop_
_cod_related_entry_id
_cod_related_entry_database
_cod_related_entry_code
1 AMCSD 0010793
